data_7225843
loop_
_publ_author_name
'Fernandes, M. A.'
'Levendis, D. C.'

_publ_section_title
;
 Photodimerisation of the \a&#x2032;-polymorph of
 ortho-ethoxy-trans-cinnamic acid occurs via a two-stage mechanism at 343
 K yielding 100% \a-truxillic acid
;
_journal_issue 38
_journal_name_full CrystEngComm
_journal_page_first 7363
_journal_paper_doi 10.1039/C6CE00809G
_journal_volume 18
_journal_year 2016
_chemical_formula_moiety '0.219(C22 H24 O6), 2.562(C11 H12 O3)'
_chemical_formula_sum 'C33 H36 O9'
_chemical_formula_weight 576.62
_chemical_name_common
'(E)-3-(2-Ethoxyphenyl)propenoic acid andtrans-2,4-bis(2-ethoxyphenyl)-trans-1,3-cyclobutane-dicarboxylic acid'
_chemical_name_systematic
'(E)-3-(2-Ethoxyphenyl)propenoic acid andtrans-2,4-bis(2-ethoxyphenyl)-trans-1,3-cyclobutane-dicarboxylic acid'
_space_group_crystal_system triclinic
_space_group_IT_number 2
_space_group_name_Hall '-P 1'
_space_group_name_H-M_alt 'P -1'
_symmetry_space_group_name_Hall '-P 1'
_symmetry_space_group_name_H-M 'P -1'
_atom_sites_solution_hydrogens geom
_atom_sites_solution_primary direct
_atom_sites_solution_secondary difmap
_audit_creation_method SHELXL-2014/7
_audit_update_record
;
2016-04-08 deposited with the CCDC.
2016-07-06 downloaded from the CCDC.
;
_cell_angle_alpha 93.157(2)
_cell_angle_beta 92.001(2)
_cell_angle_gamma 112.657(3)
_cell_formula_units_Z 2
_cell_length_a 8.6164(10)
_cell_length_b 10.8765(14)
_cell_length_c 17.292(2)
_cell_measurement_reflns_used 923
_cell_measurement_temperature 173(2)
_cell_measurement_theta_max 24.08
_cell_measurement_theta_min 2.36
_cell_volume 1490.4(3)
_computing_cell_refinement 'Bruker SMART'
_computing_data_collection 'Bruker SMART'
_computing_data_reduction 'Bruker SHELXTL'
_computing_molecular_graphics 'Bruker SHELXTL'
_computing_publication_material 'Bruker SHELXTL'
_computing_structure_refinement 'SHELXL-2014/7 (Sheldrick, 2014)'
_computing_structure_solution 'SHELXS-97 (Sheldrick, 1990)'
_diffrn_ambient_temperature 173(2)
_diffrn_measured_fraction_theta_full 0.992
_diffrn_measured_fraction_theta_max 0.991
_diffrn_measurement_device_type 'CCD area detector'
_diffrn_measurement_method 'phi and omega scans'
_diffrn_radiation_type MoK\a
_diffrn_radiation_wavelength 0.71069
_diffrn_reflns_av_R_equivalents 0.0234
_diffrn_reflns_av_unetI/netI 0.0557
_diffrn_reflns_Laue_measured_fraction_full 0.992
_diffrn_reflns_Laue_measured_fraction_max 0.991
_diffrn_reflns_limit_h_max 10
_diffrn_reflns_limit_h_min -10
_diffrn_reflns_limit_k_max 8
_diffrn_reflns_limit_k_min -13
_diffrn_reflns_limit_l_max 18
_diffrn_reflns_limit_l_min -20
_diffrn_reflns_number 8551
_diffrn_reflns_point_group_measured_fraction_full 0.992
_diffrn_reflns_point_group_measured_fraction_max 0.991
_diffrn_reflns_theta_full 25.240
_diffrn_reflns_theta_max 25.498
_diffrn_reflns_theta_min 1.182
_exptl_absorpt_coefficient_mu 0.093
_exptl_absorpt_correction_type none
_exptl_crystal_colour white
_exptl_crystal_density_diffrn 1.285
_exptl_crystal_density_method 'not measured'
_exptl_crystal_description irregular
_exptl_crystal_F_000 612
_exptl_crystal_recrystallization_method 'Crystallised from ethyl acetate followed by photoreaction at 343 K.'
_exptl_crystal_size_max 0.450
_exptl_crystal_size_mid 0.240
_exptl_crystal_size_min 0.140
_refine_diff_density_max 0.160
_refine_diff_density_min -0.224
_refine_diff_density_rms 0.044
_refine_ls_extinction_method none
_refine_ls_goodness_of_fit_ref 1.002
_refine_ls_hydrogen_treatment constr
_refine_ls_matrix_type full
_refine_ls_number_parameters 418
_refine_ls_number_reflns 5499
_refine_ls_number_restraints 0
_refine_ls_restrained_S_all 1.002
_refine_ls_R_factor_all 0.1136
_refine_ls_R_factor_gt 0.0516
_refine_ls_shift/su_max 0.000
_refine_ls_shift/su_mean 0.000
_refine_ls_structure_factor_coef Fsqd
_refine_ls_weighting_details 'w=1/[\s^2^(Fo^2^)+(0.0620P)^2^+0.0626P] where P=(Fo^2^+2Fc^2^)/3'
_refine_ls_weighting_scheme calc
_refine_ls_wR_factor_gt 0.1169
_refine_ls_wR_factor_ref 0.1416
_reflns_Friedel_coverage 0.000
_reflns_number_gt 2949
_reflns_number_total 5499
_reflns_threshold_expression 'I > 2\s(I)'
_cod_data_source_file c6ce00809g2.cif
_cod_data_source_block 12h_343K
_cod_depositor_comments 'Adding full bibliography for 7225842--7225850.cif.'
_cod_database_code 7225843
_shelx_shelxl_version_number 2014/7
_shelx_space_group_comment
;
The symmetry employed for this shelxl refinement is uniquely defined
by the following loop, which should always be used as a source of
symmetry information in preference to the above space-group names.
They are only intended as comments.
;
_shelx_estimated_absorpt_t_min 0.959
_shelx_estimated_absorpt_t_max 0.987

loop_
_space_group_symop_operation_xyz
'x, y, z'
'-x, -y, -z'

loop_
_atom_site_label
_atom_site_type_symbol
_atom_site_fract_x
_atom_site_fract_y
_atom_site_fract_z
_atom_site_U_iso_or_equiv
_atom_site_adp_type
_atom_site_occupancy
_atom_site_site_symmetry_order
_atom_site_calc_flag
_atom_site_refinement_flags_posn
_atom_site_refinement_flags_adp
_atom_site_refinement_flags_occupancy
_atom_site_disorder_assembly
_atom_site_disorder_group
C1A C 1.0120(5) 0.0257(4) 0.2201(3) 0.0485(14) Uani 0.781(3) 1 d . . P A 2
C2A C 1.0060(5) 0.0216(4) 0.3008(3) 0.0487(19) Uani 0.781(3) 1 d . . P A 2
C3A C 1.1473(5) 0.0300(5) 0.3463(2) 0.0545(10) Uani 0.781(3) 1 d . . P A 2
H3A H 1.1429 0.0286 0.4010 0.065 Uiso 0.781(3) 1 calc R U P A 2
C4A C 1.2926(5) 0.0402(6) 0.3120(2) 0.0603(12) Uani 0.781(3) 1 d . . P A 2
H4A H 1.3877 0.0434 0.3428 0.072 Uiso 0.781(3) 1 calc R U P A 2
C5A C 1.3004(5) 0.0457(5) 0.2317(3) 0.061(3) Uani 0.781(3) 1 d . . P A 2
H5A H 1.4015 0.0547 0.2078 0.073 Uiso 0.781(3) 1 calc R U P A 2
C6A C 1.1619(5) 0.0381(5) 0.1877(3) 0.0549(18) Uani 0.781(3) 1 d . . P A 2
H6A H 1.1684 0.0415 0.1330 0.066 Uiso 0.781(3) 1 calc R U P A 2
C11A C 0.8621(4) 0.0171(3) 0.17306(17) 0.0459(8) Uani 0.781(3) 1 d . . P A 2
H11A H 0.7661 0.0112 0.2005 0.055 Uiso 0.781(3) 1 calc R U P A 2
C12A C 0.8464(4) 0.0167(3) 0.09625(17) 0.0525(9) Uani 0.781(3) 1 d . . P A 2
H12A H 0.9403 0.0234 0.0670 0.063 Uiso 0.781(3) 1 calc R U P A 2
C13A C 0.6903(5) 0.0065(4) 0.0553(2) 0.0505(9) Uani 0.781(3) 1 d . . P A 2
C21A C 0.8434(4) 0.0065(5) 0.4142(2) 0.0492(14) Uani 0.781(3) 1 d . . P A 2
H21A H 0.9326 0.0863 0.4413 0.059 Uiso 0.781(3) 1 calc R U P A 2
H21B H 0.8551 -0.0743 0.4325 0.059 Uiso 0.781(3) 1 calc R U P A 2
C22A C 0.6728(4) 0.0050(4) 0.4295(3) 0.0532(13) Uani 0.781(3) 1 d . . P A 2
H22A H 0.6639 0.0863 0.4120 0.080 Uiso 0.781(3) 1 calc R U P A 2
H22B H 0.6566 0.0011 0.4853 0.080 Uiso 0.781(3) 1 calc R U P A 2
H22C H 0.5861 -0.0735 0.4014 0.080 Uiso 0.781(3) 1 calc R U P A 2
O11A O 0.6944(5) 0.0094(3) -0.01777(15) 0.0577(7) Uani 0.781(3) 1 d . . P A 2
H1A H 0.6001 0.0025 -0.0368 0.087 Uiso 0.781(3) 1 calc R U P A 2
O12A O 0.5639(5) -0.0046(4) 0.09329(16) 0.0634(17) Uani 0.781(3) 1 d . . P A 2
O21A O 0.8568(3) 0.0095(3) 0.3309(2) 0.0523(13) Uani 0.781(3) 1 d . . P A 2
C1B C 0.7815(4) 0.3434(5) 0.1263(3) 0.0394(15) Uani 0.781(3) 1 d . . P A 2
C2B C 0.7819(4) 0.3338(4) 0.0445(3) 0.038(2) Uani 0.781(3) 1 d . . P A 2
C3B C 0.6445(4) 0.3311(6) -0.00049(18) 0.0452(12) Uani 0.781(3) 1 d . . P A 2
H3B H 0.6449 0.3238 -0.0555 0.054 Uiso 0.781(3) 1 calc R U P A 2
C4B C 0.5077(5) 0.3391(6) 0.03439(19) 0.0498(16) Uani 0.781(3) 1 d . . P A 2
H4B H 0.4142 0.3382 0.0033 0.060 Uiso 0.781(3) 1 calc R U P A 2
C5B C 0.5044(7) 0.3483(4) 0.1145(2) 0.054(6) Uani 0.781(3) 1 d . . P A 2
H5B H 0.4086 0.3522 0.1383 0.064 Uiso 0.781(3) 1 calc R U P A 2
C6B C 0.6407(4) 0.3516(6) 0.1592(2) 0.0461(15) Uani 0.781(3) 1 d . . P A 2
H6B H 0.6388 0.3597 0.2141 0.055 Uiso 0.781(3) 1 calc R U P A 2
C11B C 0.9283(3) 0.3489(3) 0.17385(15) 0.0379(7) Uani 0.781(3) 1 d . . P A 2
H11B H 1.0254 0.3553 0.1472 0.045 Uiso 0.781(3) 1 calc R U P A 2
C12B C 0.9393(4) 0.3458(3) 0.25109(15) 0.0427(8) Uani 0.781(3) 1 d . . P A 2
H12B H 0.8441 0.3381 0.2796 0.051 Uiso 0.781(3) 1 calc R U P A 2
C13B C 1.0935(5) 0.3538(5) 0.2928(2) 0.0446(11) Uani 0.781(3) 1 d . . P A 2
C21B C 0.9269(4) 0.3128(5) -0.0685(2) 0.0385(13) Uani 0.781(3) 1 d . . P A 2
H21C H 0.9216 0.3923 -0.0919 0.046 Uiso 0.781(3) 1 calc R U P A 2
H21D H 0.8298 0.2329 -0.0903 0.046 Uiso 0.781(3) 1 calc R U P A 2
C22B C 1.0888(4) 0.2989(4) -0.0853(3) 0.0505(13) Uani 0.781(3) 1 d . . P A 2
H22D H 1.1838 0.3805 -0.0656 0.076 Uiso 0.781(3) 1 calc R U P A 2
H22E H 1.0938 0.2847 -0.1414 0.076 Uiso 0.781(3) 1 calc R U P A 2
H22F H 1.0948 0.2225 -0.0598 0.076 Uiso 0.781(3) 1 calc R U P A 2
O11B O 1.0788(5) 0.3355(4) 0.36527(13) 0.0470(9) Uani 0.781(3) 1 d . . P A 2
H1B H 1.1712 0.3404 0.3856 0.071 Uiso 0.781(3) 1 calc R U P A 2
O12B O 1.2268(5) 0.3746(3) 0.25858(16) 0.0560(16) Uani 0.781(3) 1 d . . P A 2
O21B O 0.9229(3) 0.3270(3) 0.01446(18) 0.0421(11) Uani 0.781(3) 1 d . . P A 2
C1C C 0.2262(3) 0.6688(2) 0.42763(12) 0.0392(5) Uani 1 1 d . . . . .
C2C C 0.2372(3) 0.6803(2) 0.34742(12) 0.0412(6) Uani 1 1 d . . . . .
C3C C 0.1009(3) 0.6809(3) 0.30212(14) 0.0569(7) Uani 1 1 d . . . . .
H3C H 0.1087 0.6888 0.2478 0.068 Uiso 1 1 calc R U . . .
C4C C -0.0454(3) 0.6700(3) 0.33638(15) 0.0628(8) Uani 1 1 d . . . . .
H4C H -0.1386 0.6695 0.3051 0.075 Uiso 1 1 calc R U . . .
C5C C -0.0589(3) 0.6598(3) 0.41498(15) 0.0588(7) Uani 1 1 d . . . . .
H5C H -0.1600 0.6533 0.4380 0.071 Uiso 1 1 calc R U . . .
C6C C 0.0753(3) 0.6591(2) 0.45989(13) 0.0492(6) Uani 1 1 d . . . . .
H6C H 0.0657 0.6518 0.5142 0.059 Uiso 1 1 calc R U . . .
C11C C 0.3684(3) 0.6644(2) 0.47435(12) 0.0399(6) Uani 1 1 d . . . . .
H11C H 0.4673 0.6750 0.4481 0.048 Uiso 1 1 calc R U . . .
C12C C 0.3736(3) 0.6471(2) 0.54975(12) 0.0463(6) Uani 1 1 d . . . . .
H12C H 0.2779 0.6384 0.5781 0.056 Uiso 1 1 calc R U . . .
C13C C 0.5223(3) 0.6409(2) 0.59071(12) 0.0447(6) Uani 1 1 d . . . . .
C21C C 0.4027(3) 0.6984(2) 0.23604(11) 0.0422(6) Uani 1 1 d . . . . .
H21E H 0.3945 0.7817 0.2198 0.051 Uiso 1 1 calc R U . . .
H21F H 0.3124 0.6214 0.2073 0.051 Uiso 1 1 calc R U . . .
C22C C 0.5723(3) 0.6975(2) 0.21985(12) 0.0462(6) Uani 1 1 d . . . . .
H22G H 0.6599 0.7704 0.2515 0.069 Uiso 1 1 calc R U . . .
H22H H 0.5919 0.7095 0.1648 0.069 Uiso 1 1 calc R U . . .
H22I H 0.5758 0.6119 0.2327 0.069 Uiso 1 1 calc R U . . .
O11C O 0.50424(19) 0.61456(17) 0.66263(8) 0.0582(5) Uani 1 1 d . . . . .
H1C H 0.5944 0.6138 0.6822 0.087 Uiso 1 1 calc R U . . .
O12C O 0.6561(2) 0.66056(16) 0.55754(8) 0.0538(5) Uani 1 1 d . . . . .
O21C O 0.38640(17) 0.69009(16) 0.31813(8) 0.0452(4) Uani 1 1 d . . . . .
C1D C 1.0212(6) 0.0474(5) 0.2369(3) 0.032(6) Uiso 0.219(3) 1 d G . P A 1
C2D C 1.0063(8) 0.0097(6) 0.3125(3) 0.030(6) Uiso 0.219(3) 1 d G . P A 1
C3D C 1.1344(10) -0.0185(7) 0.3512(4) 0.044(5) Uiso 0.219(3) 1 d G . P A 1
H3D H 1.1221 -0.0467 0.4025 0.053 Uiso 0.219(3) 1 calc R U P A 1
C4D C 1.2787(10) -0.0043(9) 0.3130(4) 0.066(8) Uiso 0.219(3) 1 d G . P A 1
H4D H 1.3665 -0.0211 0.3391 0.079 Uiso 0.219(3) 1 calc R U P A 1
C5D C 1.2973(9) 0.0332(9) 0.2386(4) 0.050(10) Uiso 0.219(3) 1 d G . P A 1
H5D H 1.3959 0.0410 0.2128 0.061 Uiso 0.219(3) 1 calc R U P A 1
C6D C 1.1691(7) 0.0597(7) 0.2015(3) 0.058(9) Uiso 0.219(3) 1 d G . P A 1
H6D H 1.1826 0.0872 0.1501 0.069 Uiso 0.219(3) 1 calc R U P A 1
C11D C 0.8885(5) 0.0911(4) 0.2049(2) 0.034(3) Uiso 0.219(3) 1 d G . P A 1
H11D H 0.7742 0.0251 0.2152 0.040 Uiso 0.219(3) 1 calc R U P A 1
C12D C 0.8918(5) 0.1267(4) 0.1198(2) 0.033(2) Uiso 0.219(3) 1 d G . P A 1
H12D H 0.9931 0.1246 0.0942 0.039 Uiso 0.219(3) 1 calc R U P A 1
C13D C 0.7274(6) 0.0497(5) 0.0708(3) 0.033(4) Uiso 0.219(3) 1 d G . P A 1
C21D C 0.8467(11) -0.0154(8) 0.4255(3) 0.063(8) Uiso 0.219(3) 1 d G . P A 1
H21G H 0.9416 0.0573 0.4548 0.076 Uiso 0.219(3) 1 calc R U P A 1
H21H H 0.8509 -0.1019 0.4378 0.076 Uiso 0.219(3) 1 calc R U P A 1
C22D C 0.6806(11) -0.0100(11) 0.4475(3) 0.048(6) Uiso 0.219(3) 1 d G . P A 1
H22J H 0.6689 -0.0201 0.5032 0.073 Uiso 0.219(3) 1 calc R U P A 1
H22K H 0.6779 0.0761 0.4353 0.073 Uiso 0.219(3) 1 calc R U P A 1
H22L H 0.5876 -0.0825 0.4183 0.073 Uiso 0.219(3) 1 calc R U P A 1
O11D O 0.7495(9) 0.0441(6) -0.0045(2) 0.056(4) Uiso 0.219(3) 1 d G . P A 1
H1D H 0.6564 0.0011 -0.0288 0.085 Uiso 0.219(3) 1 calc R U P A 1
O12D O 0.5885(5) 0.0121(6) 0.0963(3) 0.048(6) Uiso 0.219(3) 1 d G . P A 1
O21D O 0.8587(8) -0.0004(6) 0.3444(3) 0.037(5) Uiso 0.219(3) 1 d G . P A 1
C1E C 0.7815(7) 0.3231(5) 0.1140(3) 0.039(7) Uiso 0.219(3) 1 d G . P A 1
C2E C 0.7898(8) 0.3447(6) 0.0359(3) 0.029(8) Uiso 0.219(3) 1 d G . P A 1
C3E C 0.6609(10) 0.3676(8) -0.0042(4) 0.056(8) Uiso 0.219(3) 1 d G . P A 1
H3E H 0.6668 0.3822 -0.0579 0.068 Uiso 0.219(3) 1 calc R U P A 1
C4E C 0.5237(11) 0.3686(9) 0.0357(5) 0.082(11) Uiso 0.219(3) 1 d G . P A 1
H4E H 0.4357 0.3840 0.0088 0.098 Uiso 0.219(3) 1 calc R U P A 1
C5E C 0.5134(10) 0.3477(10) 0.1129(5) 0.05(2) Uiso 0.219(3) 1 d G . P A 1
H5E H 0.4196 0.3493 0.1397 0.058 Uiso 0.219(3) 1 calc R U P A 1
C6E C 0.6418(8) 0.3241(7) 0.1516(4) 0.046(8) Uiso 0.219(3) 1 d G . P A 1
H6E H 0.6342 0.3083 0.2051 0.055 Uiso 0.219(3) 1 calc R U P A 1
C11E C 0.9116(5) 0.2759(4) 0.1475(2) 0.027(2) Uiso 0.219(3) 1 d G . P A 1
H11F H 1.0272 0.3406 0.1377 0.032 Uiso 0.219(3) 1 calc R U P A 1
C12E C 0.9060(6) 0.2405(4) 0.2326(2) 0.032(2) Uiso 0.219(3) 1 d G . P A 1
H12E H 0.8032 0.2416 0.2572 0.038 Uiso 0.219(3) 1 calc R U P A 1
C13E C 1.0669(7) 0.3165(5) 0.2832(3) 0.030(5) Uiso 0.219(3) 1 d G . P A 1
C21E C 0.9327(11) 0.3345(9) -0.0807(3) 0.046(7) Uiso 0.219(3) 1 d G . P A 1
H21I H 0.9326 0.4176 -0.1013 0.055 Uiso 0.219(3) 1 calc R U P A 1
H21J H 0.8309 0.2587 -0.1028 0.055 Uiso 0.219(3) 1 calc R U P A 1
C22E C 1.0906(11) 0.3132(10) -0.1023(3) 0.042(6) Uiso 0.219(3) 1 d G . P A 1
H22M H 1.0940 0.3063 -0.1589 0.064 Uiso 0.219(3) 1 calc R U P A 1
H22N H 1.1905 0.3888 -0.0802 0.064 Uiso 0.219(3) 1 calc R U P A 1
H22O H 1.0892 0.2306 -0.0817 0.064 Uiso 0.219(3) 1 calc R U P A 1
O11E O 1.0434(9) 0.3064(6) 0.3571(2) 0.080(7) Uiso 0.219(3) 1 d G . P A 1
H1E H 1.1347 0.3496 0.3828 0.120 Uiso 0.219(3) 1 calc R U P A 1
O12E O 1.2057(7) 0.3665(5) 0.2568(3) 0.021(4) Uiso 0.219(3) 1 d G . P A 1
O21E O 0.9338(9) 0.3439(6) 0.0027(3) 0.037(5) Uiso 0.219(3) 1 d G . P A 1

loop_
_atom_site_aniso_label
_atom_site_aniso_U_11
_atom_site_aniso_U_22
_atom_site_aniso_U_33
_atom_site_aniso_U_23
_atom_site_aniso_U_13
_atom_site_aniso_U_12
C1A 0.062(3) 0.037(2) 0.047(2) 0.0076(19) 0.0209(17) 0.0166(17)
C2A 0.055(3) 0.043(3) 0.046(2) 0.0005(17) 0.0128(17) 0.0163(19)
C3A 0.057(3) 0.057(3) 0.049(2) -0.0001(18) 0.0053(17) 0.022(2)
C4A 0.051(3) 0.065(3) 0.068(3) -0.0010(19) 0.0099(17) 0.026(2)
C5A 0.054(4) 0.061(3) 0.073(4) 0.004(2) 0.032(3) 0.026(2)
C6A 0.067(3) 0.051(2) 0.049(2) 0.006(2) 0.0219(18) 0.0234(19)
C11A 0.064(2) 0.0350(18) 0.0390(19) 0.0039(14) 0.0141(15) 0.0179(16)
C12A 0.073(2) 0.043(2) 0.0396(19) 0.0057(15) 0.0213(16) 0.0179(18)
C13A 0.079(3) 0.038(2) 0.035(2) 0.0037(19) 0.0134(19) 0.021(2)
C21A 0.055(3) 0.065(3) 0.027(2) -0.0005(17) 0.0071(14) 0.023(2)
C22A 0.052(3) 0.074(3) 0.0344(19) 0.0048(19) 0.0119(16) 0.025(2)
O11A 0.0656(18) 0.0661(17) 0.0375(14) 0.0116(13) 0.0139(13) 0.0193(17)
O12A 0.084(2) 0.056(2) 0.048(2) 0.0090(11) 0.0362(14) 0.0220(14)
O21A 0.052(2) 0.073(2) 0.0307(13) 0.0030(12) 0.0101(10) 0.0221(14)
C1B 0.045(3) 0.041(2) 0.0322(18) 0.0075(16) 0.0051(13) 0.0155(17)
C2B 0.035(3) 0.042(3) 0.037(3) 0.0038(15) 0.0055(14) 0.0146(16)
C3B 0.036(2) 0.066(3) 0.033(2) 0.0001(15) -0.0036(13) 0.0201(18)
C4B 0.035(2) 0.076(3) 0.041(3) 0.0052(17) -0.0009(14) 0.0251(18)
C5B 0.042(5) 0.067(7) 0.058(7) 0.0044(18) 0.0127(19) 0.027(3)
C6B 0.053(3) 0.050(2) 0.034(2) 0.0026(16) 0.0106(16) 0.0181(19)
C11B 0.0470(18) 0.0352(18) 0.0308(16) 0.0021(13) 0.0065(13) 0.0150(15)
C12B 0.0509(19) 0.047(2) 0.0294(17) 0.0010(13) 0.0047(13) 0.0183(16)
C13B 0.061(2) 0.044(2) 0.031(2) 0.0052(17) 0.0043(16) 0.0213(19)
C21B 0.038(2) 0.050(2) 0.0244(18) 0.0011(17) 0.0016(12) 0.0148(16)
C22B 0.053(3) 0.068(3) 0.0356(19) 0.0062(18) 0.0081(15) 0.0277(19)
O11B 0.0596(15) 0.0717(16) 0.0205(13) 0.0109(10) 0.0095(10) 0.0356(14)
O12B 0.065(2) 0.067(2) 0.0358(18) 0.0117(11) 0.0127(11) 0.0230(13)
O21B 0.0390(17) 0.065(2) 0.0256(12) 0.0026(12) 0.0025(9) 0.0242(12)
C1C 0.0422(13) 0.0402(14) 0.0339(13) 0.0016(10) 0.0065(10) 0.0144(11)
C2C 0.0377(13) 0.0492(15) 0.0359(13) 0.0019(11) 0.0068(10) 0.0157(12)
C3C 0.0438(15) 0.084(2) 0.0449(15) 0.0077(14) 0.0041(12) 0.0272(14)
C4C 0.0408(15) 0.093(2) 0.0596(18) 0.0077(15) 0.0026(13) 0.0310(15)
C5C 0.0442(15) 0.074(2) 0.0641(18) 0.0104(14) 0.0196(13) 0.0273(14)
C6C 0.0549(16) 0.0540(16) 0.0412(14) 0.0058(12) 0.0181(12) 0.0224(13)
C11C 0.0434(14) 0.0404(14) 0.0349(13) 0.0002(10) 0.0075(10) 0.0150(11)
C12C 0.0526(15) 0.0554(16) 0.0304(13) 0.0026(11) 0.0096(11) 0.0200(13)
C13C 0.0586(16) 0.0447(15) 0.0285(13) 0.0018(10) 0.0053(11) 0.0172(13)
C21C 0.0424(13) 0.0601(16) 0.0258(12) 0.0087(10) 0.0052(9) 0.0208(12)
C22C 0.0438(14) 0.0627(16) 0.0326(13) 0.0040(11) 0.0068(10) 0.0208(13)
O11C 0.0586(11) 0.0858(14) 0.0307(9) 0.0133(8) 0.0060(8) 0.0270(10)
O12C 0.0601(11) 0.0692(12) 0.0342(9) 0.0026(8) 0.0106(8) 0.0269(10)
O21C 0.0373(9) 0.0726(12) 0.0267(8) 0.0032(7) 0.0026(6) 0.0223(8)

loop_
_atom_type_symbol
_atom_type_description
_atom_type_scat_dispersion_real
_atom_type_scat_dispersion_imag
_atom_type_scat_source
C C 0.0033 0.0016 'International Tables Vol C Tables 4.2.6.8 and 6.1.1.4'
H H 0.0000 0.0000 'International Tables Vol C Tables 4.2.6.8 and 6.1.1.4'
O O 0.0106 0.0060 'International Tables Vol C Tables 4.2.6.8 and 6.1.1.4'

loop_
_geom_angle_atom_site_label_1
_geom_angle_atom_site_label_2
_geom_angle_atom_site_label_3
_geom_angle
C6A C1A C2A 117.8(4)
C6A C1A C11A 122.5(4)
C2A C1A C11A 119.7(3)
O21A C2A C3A 123.3(5)
O21A C2A C1A 116.3(4)
C3A C2A C1A 120.4(3)
C4A C3A C2A 120.1(4)
C4A C3A H3A 119.9
C2A C3A H3A 119.9
C3A C4A C5A 119.9(3)
C3A C4A H4A 120.0
C5A C4A H4A 120.0
C6A C5A C4A 119.6(4)
C6A C5A H5A 120.2
C4A C5A H5A 120.2
C5A C6A C1A 122.1(5)
C5A C6A H6A 118.9
C1A C6A H6A 118.9
C12A C11A C1A 127.0(3)
C12A C11A H11A 116.5
C1A C11A H11A 116.5
C11A C12A C13A 122.4(3)
C11A C12A H12A 118.8
C13A C12A H12A 118.8
O12A C13A O11A 125.0(4)
O12A C13A C12A 119.5(3)
O11A C13A C12A 115.5(3)
O21A C21A C22A 106.3(4)
O21A C21A H21A 110.5
C22A C21A H21A 110.5
O21A C21A H21B 110.5
C22A C21A H21B 110.5
H21A C21A H21B 108.7
C21A C22A H22A 109.5
C21A C22A H22B 109.5
H22A C22A H22B 109.5
C21A C22A H22C 109.5
H22A C22A H22C 109.5
H22B C22A H22C 109.5
C13A O11A H1A 109.5
C2A O21A C21A 118.9(3)
C6B C1B C2B 117.8(3)
C6B C1B C11B 121.9(4)
C2B C1B C11B 120.3(3)
O21B C2B C3B 123.6(4)
O21B C2B C1B 116.1(3)
C3B C2B C1B 120.4(3)
C4B C3B C2B 119.9(3)
C4B C3B H3B 120.0
C2B C3B H3B 120.0
C3B C4B C5B 120.7(3)
C3B C4B H4B 119.6
C5B C4B H4B 119.6
C6B C5B C4B 119.4(5)
C6B C5B H5B 120.3
C4B C5B H5B 120.3
C5B C6B C1B 121.7(4)
C5B C6B H6B 119.1
C1B C6B H6B 119.1
C12B C11B C1B 126.5(3)
C12B C11B H11B 116.7
C1B C11B H11B 116.7
C11B C12B C13B 121.9(3)
C11B C12B H12B 119.1
C13B C12B H12B 119.1
O12B C13B O11B 124.2(3)
O12B C13B C12B 121.4(3)
O11B C13B C12B 114.3(3)
O21B C21B C22B 107.0(3)
O21B C21B H21C 110.3
C22B C21B H21C 110.3
O21B C21B H21D 110.3
C22B C21B H21D 110.3
H21C C21B H21D 108.6
C21B C22B H22D 109.5
C21B C22B H22E 109.5
H22D C22B H22E 109.5
C21B C22B H22F 109.5
H22D C22B H22F 109.5
H22E C22B H22F 109.5
C13B O11B H1B 109.5
C2B O21B C21B 118.1(3)
C6C C1C C2C 117.9(2)
C6C C1C C11C 122.2(2)
C2C C1C C11C 119.83(19)
O21C C2C C3C 123.5(2)
O21C C2C C1C 116.24(19)
C3C C2C C1C 120.3(2)
C4C C3C C2C 119.7(2)
C4C C3C H3C 120.2
C2C C3C H3C 120.2
C5C C4C C3C 121.2(2)
C5C C4C H4C 119.4
C3C C4C H4C 119.4
C6C C5C C4C 119.3(2)
C6C C5C H5C 120.3
C4C C5C H5C 120.3
C5C C6C C1C 121.6(2)
C5C C6C H6C 119.2
C1C C6C H6C 119.2
C12C C11C C1C 126.7(2)
C12C C11C H11C 116.6
C1C C11C H11C 116.6
C11C C12C C13C 122.2(2)
C11C C12C H12C 118.9
C13C C12C H12C 118.9
O12C C13C O11C 123.3(2)
O12C C13C C12C 121.7(2)
O11C C13C C12C 115.0(2)
O21C C21C C22C 106.88(16)
O21C C21C H21E 110.3
C22C C21C H21E 110.3
O21C C21C H21F 110.3
C22C C21C H21F 110.3
H21E C21C H21F 108.6
C21C C22C H22G 109.5
C21C C22C H22H 109.5
H22G C22C H22H 109.5
C21C C22C H22I 109.5
H22G C22C H22I 109.5
H22H C22C H22I 109.5
C13C O11C H1C 109.5
C2C O21C C21C 118.50(15)
C2D C1D C6D 117.6
C2D C1D C11D 116.5
C6D C1D C11D 125.3
O21D C2D C1D 115.0
O21D C2D C3D 124.0
C1D C2D C3D 121.0
C4D C3D C2D 118.8
C4D C3D H3D 120.6
C2D C3D H3D 120.6
C5D C4D C3D 121.6
C5D C4D H4D 119.2
C3D C4D H4D 119.2
C4D C5D C6D 118.6
C4D C5D H5D 120.7
C6D C5D H5D 120.7
C5D C6D C1D 122.5
C5D C6D H6D 118.7
C1D C6D H6D 118.7
C1D C11D C12D 119.2
C1D C11D C12E 116.5
C12D C11D C12E 89.6
C1D C11D H11D 110.0
C12D C11D H11D 110.0
C12E C11D H11D 110.0
C13D C12D C11D 114.6
C13D C12D C11E 112.4
C11D C12D C11E 90.4
C13D C12D H12D 112.6
C11D C12D H12D 112.6
C11E C12D H12D 112.6
O12D C13D O11D 122.4
O12D C13D C12D 124.0
O11D C13D C12D 113.0
O21D C21D C22D 107.7
O21D C21D H21G 110.2
C22D C21D H21G 110.2
O21D C21D H21H 110.2
C22D C21D H21H 110.2
H21G C21D H21H 108.5
C21D C22D H22J 109.5
C21D C22D H22K 109.5
H22J C22D H22K 109.5
C21D C22D H22L 109.5
H22J C22D H22L 109.5
H22K C22D H22L 109.5
C13D O11D H1D 109.5
C2D O21D C21D 118.0
C2E C1E C6E 118.5
C2E C1E C11E 115.6
C6E C1E C11E 124.9
C1E C2E O21E 115.2
C1E C2E C3E 120.7
O21E C2E C3E 124.1
C4E C3E C2E 119.0
C4E C3E H3E 120.5
C2E C3E H3E 120.5
C5E C4E C3E 121.3
C5E C4E H4E 119.4
C3E C4E H4E 119.4
C4E C5E C6E 119.0
C4E C5E H5E 120.5
C6E C5E H5E 120.5
C5E C6E C1E 121.6
C5E C6E H6E 119.2
C1E C6E H6E 119.2
C1E C11E C12E 119.6
C1E C11E C12D 116.7
C12E C11E C12D 89.9
C1E C11E H11F 109.7
C12E C11E H11F 109.7
C12D C11E H11F 109.7
C13E C12E C11E 115.4
C13E C12E C11D 112.1
C11E C12E C11D 90.1
C13E C12E H12E 112.5
C11E C12E H12E 112.5
C11D C12E H12E 112.5
O12E C13E O11E 123.8
O12E C13E C12E 123.0
O11E C13E C12E 112.5
O21E C21E C22E 107.3
O21E C21E H21I 110.3
C22E C21E H21I 110.3
O21E C21E H21J 110.3
C22E C21E H21J 110.3
H21I C21E H21J 108.5
C21E C22E H22M 109.5
C21E C22E H22N 109.5
H22M C22E H22N 109.5
C21E C22E H22O 109.5
H22M C22E H22O 109.5
H22N C22E H22O 109.5
C13E O11E H1E 109.5
C2E O21E C21E 117.6

loop_
_geom_bond_atom_site_label_1
_geom_bond_atom_site_label_2
_geom_bond_distance
C1A C6A 1.388(4)
C1A C2A 1.402(6)
C1A C11A 1.471(5)
C2A O21A 1.366(3)
C2A C3A 1.395(5)
C3A C4A 1.372(4)
C3A H3A 0.9500
C4A C5A 1.395(5)
C4A H4A 0.9500
C5A C6A 1.365(5)
C5A H5A 0.9500
C6A H6A 0.9500
C11A C12A 1.330(4)
C11A H11A 0.9500
C12A C13A 1.461(5)
C12A H12A 0.9500
C13A O12A 1.261(4)
C13A O11A 1.266(4)
C21A O21A 1.449(4)
C21A C22A 1.497(4)
C21A H21A 0.9900
C21A H21B 0.9900
C22A H22A 0.9800
C22A H22B 0.9800
C22A H22C 0.9800
O11A H1A 0.8400
C1B C6B 1.389(5)
C1B C2B 1.412(5)
C1B C11B 1.464(4)
C2B O21B 1.365(3)
C2B C3B 1.383(4)
C3B C4B 1.372(4)
C3B H3B 0.9500
C4B C5B 1.386(4)
C4B H4B 0.9500
C5B C6B 1.370(5)
C5B H5B 0.9500
C6B H6B 0.9500
C11B C12B 1.339(3)
C11B H11B 0.9500
C12B C13B 1.459(4)
C12B H12B 0.9500
C13B O12B 1.257(3)
C13B O11B 1.283(3)
C21B O21B 1.437(4)
C21B C22B 1.496(3)
C21B H21C 0.9900
C21B H21D 0.9900
C22B H22D 0.9800
C22B H22E 0.9800
C22B H22F 0.9800
O11B H1B 0.8400
C1C C6C 1.401(3)
C1C C2C 1.403(3)
C1C C11C 1.462(3)
C2C O21C 1.366(2)
C2C C3C 1.391(3)
C3C C4C 1.378(3)
C3C H3C 0.9500
C4C C5C 1.375(3)
C4C H4C 0.9500
C5C C6C 1.373(3)
C5C H5C 0.9500
C6C H6C 0.9500
C11C C12C 1.329(3)
C11C H11C 0.9500
C12C C13C 1.468(3)
C12C H12C 0.9500
C13C O12C 1.254(2)
C13C O11C 1.293(2)
C21C O21C 1.436(2)
C21C C22C 1.501(3)
C21C H21E 0.9900
C21C H21F 0.9900
C22C H22G 0.9800
C22C H22H 0.9800
C22C H22I 0.9800
O11C H1C 0.8400
C1D C2D 1.3865
C1D C6D 1.3961
C1D C11D 1.4980
C2D O21D 1.3716
C2D C3D 1.4117
C3D C4D 1.3884
C3D H3D 0.9500
C4D C5D 1.3674
C4D H4D 0.9500
C5D C6D 1.3890
C5D H5D 0.9500
C6D H6D 0.9500
C11D C12D 1.5394
C11D C12E 1.6166
C11D H11D 1.0000
C12D C13D 1.5337
C12D C11E 1.6083
C12D H12D 1.0000
C13D O12D 1.2148
C13D O11D 1.3234
C21D O21D 1.4229
C21D C22D 1.5150
C21D H21G 0.9900
C21D H21H 0.9900
C22D H22J 0.9800
C22D H22K 0.9800
C22D H22L 0.9800
O11D H1D 0.8400
C1E C2E 1.3829
C1E C6E 1.3919
C1E C11E 1.5117
C2E O21E 1.3878
C2E C3E 1.3985
C3E C4E 1.3933
C3E H3E 0.9500
C4E C5E 1.3664
C4E H4E 0.9500
C5E C6E 1.3866
C5E H5E 0.9500
C6E H6E 0.9500
C11E C12E 1.5393
C11E H11F 1.0000
C12E C13E 1.5245
C12E H12E 1.0000
C13E O12E 1.2245
C13E O11E 1.3047
C21E O21E 1.4391
C21E C22E 1.5213
C21E H21I 0.9900
C21E H21J 0.9900
C22E H22M 0.9800
C22E H22N 0.9800
C22E H22O 0.9800
O11E H1E 0.8400

loop_
_geom_hbond_atom_site_label_D
_geom_hbond_atom_site_label_H
_geom_hbond_atom_site_label_A
_geom_hbond_distance_DH
_geom_hbond_distance_HA
_geom_hbond_distance_DA
_geom_hbond_angle_DHA
_geom_hbond_site_symmetry_A
O11A H1A O12A 0.84 1.70 2.522(5) 166 2_655
O11B H1B O12C 0.84 1.76 2.590(3) 170 2_766
O11C H1C O12B 0.84 1.78 2.607(4) 168 2_766
O11E H1E O12C 0.84 2.09 2.823(6) 146 2_766
O11C H1C O12E 0.84 1.92 2.75(2) 169 2_766
O11D H1D O12D 0.84 2.33 3.094(11) 152 2_655

loop_
_geom_torsion_atom_site_label_1
_geom_torsion_atom_site_label_2
_geom_torsion_atom_site_label_3
_geom_torsion_atom_site_label_4
_geom_torsion
C6A C1A C2A O21A 179.9(4)
C11A C1A C2A O21A 0.0(6)
C6A C1A C2A C3A 0.0(6)
C11A C1A C2A C3A -179.8(4)
O21A C2A C3A C4A 179.1(4)
C1A C2A C3A C4A -1.0(7)
C2A C3A C4A C5A 1.7(8)
C3A C4A C5A C6A -1.4(8)
C4A C5A C6A C1A 0.4(8)
C2A C1A C6A C5A 0.3(7)
C11A C1A C6A C5A -179.8(4)
C6A C1A C11A C12A 1.7(6)
C2A C1A C11A C12A -178.5(3)
C1A C11A C12A C13A 179.4(4)
C11A C12A C13A O12A -1.2(6)
C11A C12A C13A O11A 179.0(3)
C3A C2A O21A C21A 0.6(6)
C1A C2A O21A C21A -179.2(3)
C22A C21A O21A C2A 175.1(3)
C6B C1B C2B O21B 179.5(4)
C11B C1B C2B O21B 1.6(6)
C6B C1B C2B C3B -0.8(7)
C11B C1B C2B C3B -178.8(4)
O21B C2B C3B C4B -179.7(5)
C1B C2B C3B C4B 0.6(8)
C2B C3B C4B C5B -0.7(9)
C3B C4B C5B C6B 1.0(8)
C4B C5B C6B C1B -1.3(7)
C2B C1B C6B C5B 1.1(7)
C11B C1B C6B C5B 179.1(4)
C6B C1B C11B C12B 8.6(6)
C2B C1B C11B C12B -173.5(3)
C1B C11B C12B C13B -179.1(4)
C11B C12B C13B O12B 5.7(6)
C11B C12B C13B O11B -173.1(3)
C3B C2B O21B C21B -1.6(6)
C1B C2B O21B C21B 178.0(3)
C22B C21B O21B C2B -176.4(3)
C6C C1C C2C O21C 179.7(2)
C11C C1C C2C O21C -1.6(3)
C6C C1C C2C C3C -0.4(3)
C11C C1C C2C C3C 178.3(2)
O21C C2C C3C C4C 179.7(2)
C1C C2C C3C C4C -0.1(4)
C2C C3C C4C C5C 0.7(4)
C3C C4C C5C C6C -0.7(4)
C4C C5C C6C C1C 0.1(4)
C2C C1C C6C C5C 0.4(3)
C11C C1C C6C C5C -178.3(2)
C6C C1C C11C C12C 2.3(4)
C2C C1C C11C C12C -176.4(2)
C1C C11C C12C C13C 178.4(2)
C11C C12C C13C O12C 4.8(4)
C11C C12C C13C O11C -175.5(2)
C3C C2C O21C C21C -1.5(3)
C1C C2C O21C C21C 178.32(19)
C22C C21C O21C C2C -175.72(19)
C6D C1D C2D O21D 179.8
C11D C1D C2D O21D 8.7
C6D C1D C2D C3D -1.6
C11D C1D C2D C3D -172.7
O21D C2D C3D C4D -179.8
C1D C2D C3D C4D 1.7
C2D C3D C4D C5D -1.5
C3D C4D C5D C6D 1.1
C4D C5D C6D C1D -1.0
C2D C1D C6D C5D 1.3
C11D C1D C6D C5D 171.5
C2D C1D C11D C12D -176.6
C6D C1D C11D C12D 13.1
C2D C1D C11D C12E 77.8
C6D C1D C11D C12E -92.6
C1D C11D C12D C13D 125.2
C12E C11D C12D C13D -114.3
C1D C11D C12D C11E -119.8
C12E C11D C12D C11E 0.7
C11D C12D C13D O12D 31.8
C11E C12D C13D O12D -69.5
C11D C12D C13D O11D -157.0
C11E C12D C13D O11D 101.6
C1D C2D O21D C21D -169.1
C3D C2D O21D C21D 12.3
C22D C21D O21D C2D 174.3
C6E C1E C2E O21E 179.2
C11E C1E C2E O21E -11.3
C6E C1E C2E C3E 0.3
C11E C1E C2E C3E 169.8
C1E C2E C3E C4E 0.1
O21E C2E C3E C4E -178.7
C2E C3E C4E C5E 0.0
C3E C4E C5E C6E -0.5
C4E C5E C6E C1E 0.9
C2E C1E C6E C5E -0.8
C11E C1E C6E C5E -169.2
C2E C1E C11E C12E -176.1
C6E C1E C11E C12E -7.4
C2E C1E C11E C12D -69.7
C6E C1E C11E C12D 99.1
C13D C12D C11E C1E -7.3
C11D C12D C11E C1E -124.2
C13D C12D C11E C12E 116.2
C11D C12D C11E C12E -0.7
C1E C11E C12E C13E -123.6
C12D C11E C12E C13E 115.4
C1E C11E C12E C11D 121.7
C12D C11E C12E C11D 0.7
C1D C11D C12E C13E 4.5
C12D C11D C12E C13E -118.3
C1D C11D C12E C11E 122.1
C12D C11D C12E C11E -0.7
C11E C12E C13E O12E -23.8
C11D C12E C13E O12E 77.5
C11E C12E C13E O11E 165.0
C11D C12E C13E O11E -93.7
C1E C2E O21E C21E 165.9
C3E C2E O21E C21E -15.2
C22E C21E O21E C2E -171.1
